data_4305376
loop_
_publ_author_name
'Hong Mei Peng'
'Guoyong Song'
'Yongxin Li'
'Xingwei Li'

_publ_section_title
;
Synthesis, Structures, and Solution Dynamics of Palladium Complexes of
Quinoline-Functionalized N-Heterocyclic Carbenes
;
_journal_name_full 'Inorganic Chemistry'
_journal_page_first 8031
_journal_page_last 8043
_journal_paper_doi 10.1021/ic800361v
_journal_volume 47
_journal_year 2008
_chemical_formula_moiety 'C20 H24 Cl N3 Pd'
_chemical_formula_sum 'C20 H24 Cl N3 Pd'
_chemical_formula_weight 448.27
_chemical_name_systematic
;

 ?

;
_space_group_IT_number 2
_symmetry_cell_setting triclinic
_symmetry_space_group_name_Hall '-P 1'
_symmetry_space_group_name_H-M 'P -1'
_atom_sites_solution_hydrogens geom
_atom_sites_solution_primary direct
_atom_sites_solution_secondary difmap
_audit_creation_method SHELXL-97
_cell_angle_alpha 85.099(2)
_cell_angle_beta 77.932(2)
_cell_angle_gamma 63.716(2)
_cell_formula_units_Z 4
_cell_length_a 11.3527(5)
_cell_length_b 11.5964(5)
_cell_length_c 17.1348(7)
_cell_measurement_reflns_used 8208
_cell_measurement_temperature 173(2)
_cell_measurement_theta_max 0.00
_cell_measurement_theta_min 0.00
_cell_volume 1977.81(15)
_computing_cell_refinement 'Bruker SMART'
_computing_data_collection 'Bruker SMART'
_computing_data_reduction 'Bruker SAINT'
_computing_molecular_graphics 'Bruker SHELXTL'
_computing_publication_material 'Bruker SHELXTL'
_computing_structure_refinement 'SHELXL-97 (Sheldrick, 1997)'
_computing_structure_solution 'SHELXS-97 (Sheldrick, 1990)'
_diffrn_ambient_temperature 173(2)
_diffrn_measured_fraction_theta_full 0.999
_diffrn_measured_fraction_theta_max 0.999
_diffrn_measurement_device_type 'CCD area detector'
_diffrn_measurement_method 'phi and omega scans'
_diffrn_radiation_monochromator graphite
_diffrn_radiation_source 'fine-focus sealed tube'
_diffrn_radiation_type MoK\a
_diffrn_radiation_wavelength 0.71073
_diffrn_reflns_av_R_equivalents 0.0270
_diffrn_reflns_av_sigmaI/netI 0.0164
_diffrn_reflns_limit_h_max 14
_diffrn_reflns_limit_h_min -14
_diffrn_reflns_limit_k_max 14
_diffrn_reflns_limit_k_min -14
_diffrn_reflns_limit_l_max 21
_diffrn_reflns_limit_l_min -21
_diffrn_reflns_number 51800
_diffrn_reflns_theta_full 26.05
_diffrn_reflns_theta_max 26.05
_diffrn_reflns_theta_min 1.22
_exptl_absorpt_coefficient_mu 1.080
_exptl_absorpt_correction_T_max 0.8547
_exptl_absorpt_correction_T_min 0.7970
_exptl_absorpt_correction_type multi-scan
_exptl_absorpt_process_details sadabs
_exptl_crystal_colour colourless
_exptl_crystal_density_diffrn 1.505
_exptl_crystal_density_method 'not measured'
_exptl_crystal_description block
_exptl_crystal_F_000 912
_exptl_crystal_size_max 0.22
_exptl_crystal_size_mid 0.20
_exptl_crystal_size_min 0.15
_refine_diff_density_max 2.785
_refine_diff_density_min -1.048
_refine_diff_density_rms 0.134
_refine_ls_extinction_method none
_refine_ls_goodness_of_fit_ref 1.060
_refine_ls_hydrogen_treatment constr
_refine_ls_matrix_type full
_refine_ls_number_parameters 457
_refine_ls_number_reflns 7793
_refine_ls_number_restraints 0
_refine_ls_restrained_S_all 1.060
_refine_ls_R_factor_all 0.0502
_refine_ls_R_factor_gt 0.0462
_refine_ls_shift/su_max 0.000
_refine_ls_shift/su_mean 0.000
_refine_ls_structure_factor_coef Fsqd
_refine_ls_weighting_details 'calc w=1/[\s^2^(Fo^2^)+(0.0735P)^2^+9.3183P] where P=(Fo^2^+2Fc^2^)/3'
_refine_ls_weighting_scheme calc
_refine_ls_wR_factor_gt 0.1371
_refine_ls_wR_factor_ref 0.1418
_reflns_number_gt 7069
_reflns_number_total 7793
_reflns_threshold_expression >2sigma(I)
_cod_data_source_file ic800361v_si_002_2.cif
_cod_data_source_block lxw27
_cod_depositor_comments
;
The following automatic conversions were performed:
'_symmetry_cell_setting' value 'Triclinic' changed to 'triclinic'
according to '/home/saulius/struct/CIF-dictionaries/cif_core.dic'
dictionary named 'cif_core.dic' version 2.4.1 from 2010-06-29.

Automatic conversion script
Id: cif_fix_enum 1527 2010-12-29 10:47:43Z saulius 
;
_cod_database_code 4305376

loop_
_symmetry_equiv_pos_as_xyz
'x, y, z'
'-x, -y, -z'

loop_
_atom_site_label
_atom_site_type_symbol
_atom_site_fract_x
_atom_site_fract_y
_atom_site_fract_z
_atom_site_U_iso_or_equiv
_atom_site_adp_type
_atom_site_occupancy
_atom_site_symmetry_multiplicity
_atom_site_calc_flag
_atom_site_refinement_flags
_atom_site_disorder_assembly
_atom_site_disorder_group
Pd1 Pd 0.15095(3) 0.17017(3) 0.09266(2) 0.02644(12) Uani 1 1 d . . .
Pd2 Pd 0.35678(4) -0.13617(4) 0.41604(2) 0.03007(12) Uani 1 1 d . . .
C1 C 0.3602(5) 0.0711(5) 0.0887(4) 0.0426(12) Uani 1 1 d . . .
H1A H 0.4044 -0.0199 0.0710 0.051 Uiso 1 1 calc R . .
H1B H 0.4133 0.1192 0.0672 0.051 Uiso 1 1 calc R . .
C2 C 0.2949(6) 0.0955(6) 0.1679(4) 0.0478(14) Uani 1 1 d . . .
H2 H 0.3068 0.1561 0.2002 0.057 Uiso 1 1 calc R . .
C3 C 0.1979(6) 0.0516(6) 0.1991(4) 0.0441(13) Uani 1 1 d . . .
H3A H 0.1394 0.0891 0.2509 0.053 Uiso 1 1 calc R . .
H3B H 0.2252 -0.0415 0.1936 0.053 Uiso 1 1 calc R . .
C4 C 0.1523(4) 0.2644(4) -0.0154(3) 0.0248(9) Uani 1 1 d . . .
C5 C 0.1296(5) 0.1244(5) -0.1132(3) 0.0347(11) Uani 1 1 d . . .
C6 C 0.2287(8) 0.0033(6) -0.0813(6) 0.077(3) Uani 1 1 d . . .
H6A H 0.3197 -0.0069 -0.1031 0.115 Uiso 1 1 calc R . .
H6B H 0.2188 -0.0708 -0.0970 0.115 Uiso 1 1 calc R . .
H6C H 0.2119 0.0087 -0.0229 0.115 Uiso 1 1 calc R . .
C7 C -0.0137(7) 0.1436(7) -0.0779(5) 0.0606(18) Uani 1 1 d . . .
H7A H -0.0283 0.1467 -0.0195 0.091 Uiso 1 1 calc R . .
H7B H -0.0268 0.0718 -0.0943 0.091 Uiso 1 1 calc R . .
H7C H -0.0774 0.2244 -0.0973 0.091 Uiso 1 1 calc R . .
C8 C 0.1487(11) 0.1193(9) -0.2032(4) 0.081(3) Uani 1 1 d . . .
H8A H 0.0956 0.2048 -0.2230 0.122 Uiso 1 1 calc R . .
H8B H 0.1195 0.0579 -0.2181 0.122 Uiso 1 1 calc R . .
H8C H 0.2436 0.0920 -0.2268 0.122 Uiso 1 1 calc R . .
C9 C 0.1491(5) 0.3351(5) -0.1425(3) 0.0346(11) Uani 1 1 d . . .
H9 H 0.1453 0.3386 -0.1976 0.041 Uiso 1 1 calc R . .
C10 C 0.1595(5) 0.4223(5) -0.1016(3) 0.0344(11) Uani 1 1 d . . .
H10 H 0.1645 0.4992 -0.1217 0.041 Uiso 1 1 calc R . .
C11 C 0.1849(5) 0.4408(5) 0.0375(3) 0.0326(10) Uani 1 1 d . . .
H11A H 0.1443 0.4203 0.0905 0.039 Uiso 1 1 calc R . .
H11B H 0.1396 0.5352 0.0307 0.039 Uiso 1 1 calc R . .
C12 C 0.3319(4) 0.4004(4) 0.0354(3) 0.0282(9) Uani 1 1 d . . .
C13 C 0.4332(5) 0.3105(4) -0.0178(3) 0.0328(10) Uani 1 1 d . . .
H13 H 0.4111 0.2729 -0.0562 0.039 Uiso 1 1 calc R . .
C14 C 0.5686(5) 0.2734(5) -0.0163(3) 0.0352(11) Uani 1 1 d . . .
H14 H 0.6362 0.2120 -0.0541 0.042 Uiso 1 1 calc R . .
C15 C 0.6047(5) 0.3244(5) 0.0389(3) 0.0352(11) Uani 1 1 d . . .
H15 H 0.6966 0.2971 0.0399 0.042 Uiso 1 1 calc R . .
C16 C 0.5040(5) 0.4180(5) 0.0943(3) 0.0313(10) Uani 1 1 d . . .
C17 C 0.5334(5) 0.4769(5) 0.1516(3) 0.0375(11) Uani 1 1 d . . .
H17 H 0.6236 0.4519 0.1558 0.045 Uiso 1 1 calc R . .
C18 C 0.4312(6) 0.5701(6) 0.2010(3) 0.0413(12) Uani 1 1 d . . .
H18 H 0.4490 0.6106 0.2400 0.050 Uiso 1 1 calc R . .
C19 C 0.2990(6) 0.6049(5) 0.1928(3) 0.0375(11) Uani 1 1 d . . .
H19 H 0.2292 0.6708 0.2270 0.045 Uiso 1 1 calc R . .
C20 C 0.3662(5) 0.4585(4) 0.0919(3) 0.0274(9) Uani 1 1 d . . .
C21 C 0.4607(9) -0.0225(9) 0.4110(5) 0.070(2) Uani 1 1 d . . .
H21A H 0.4073 0.0663 0.4324 0.084 Uiso 1 1 calc R . .
H21B H 0.5504 -0.0655 0.4254 0.084 Uiso 1 1 calc R . .
C22 C 0.4541(9) -0.0418(9) 0.3364(4) 0.074(2) Uani 1 1 d . . .
H22 H 0.3951 0.0353 0.3089 0.089 Uiso 1 1 calc R . .
C23 C 0.4942(6) -0.1581(7) 0.3015(3) 0.0485(14) Uani 1 1 d . . .
H23A H 0.5887 -0.2210 0.2993 0.058 Uiso 1 1 calc R . .
H23B H 0.4597 -0.1574 0.2529 0.058 Uiso 1 1 calc R . .
C24 C 0.2427(5) -0.0929(5) 0.5291(3) 0.0294(9) Uani 1 1 d . . .
C25 C 0.3607(5) -0.2827(5) 0.6181(3) 0.0400(12) Uani 1 1 d . . .
C26 C 0.4735(7) -0.3329(8) 0.5477(5) 0.084(3) Uani 1 1 d . . .
H26A H 0.4418 -0.3528 0.5040 0.126 Uiso 1 1 calc R . .
H26B H 0.5465 -0.4111 0.5629 0.126 Uiso 1 1 calc R . .
H26C H 0.5060 -0.2677 0.5303 0.126 Uiso 1 1 calc R . .
C27 C 0.4093(9) -0.2523(8) 0.6881(5) 0.075(2) Uani 1 1 d . . .
H27A H 0.4260 -0.1762 0.6753 0.113 Uiso 1 1 calc R . .
H27B H 0.4923 -0.3258 0.6967 0.113 Uiso 1 1 calc R . .
H27C H 0.3406 -0.2356 0.7366 0.113 Uiso 1 1 calc R . .
C28 C 0.3049(6) -0.3806(5) 0.6440(4) 0.0467(13) Uani 1 1 d . . .
H28A H 0.2354 -0.3492 0.6921 0.070 Uiso 1 1 calc R . .
H28B H 0.3771 -0.4627 0.6553 0.070 Uiso 1 1 calc R . .
H28C H 0.2662 -0.3928 0.6011 0.070 Uiso 1 1 calc R . .
C29 C 0.1356(5) -0.0939(5) 0.6560(3) 0.0352(11) Uani 1 1 d . . .
H29 H 0.1167 -0.1212 0.7091 0.042 Uiso 1 1 calc R . .
C30 C 0.0575(5) 0.0147(5) 0.6224(3) 0.0341(10) Uani 1 1 d . . .
H30 H -0.0269 0.0789 0.6469 0.041 Uiso 1 1 calc R . .
C31 C 0.0750(5) 0.1171(5) 0.4873(3) 0.0307(10) Uani 1 1 d . . .
H31A H -0.0240 0.1548 0.4975 0.037 Uiso 1 1 calc R . .
H31B H 0.1085 0.0791 0.4329 0.037 Uiso 1 1 calc R . .
C32 C 0.1172(5) 0.2237(4) 0.4905(3) 0.0290(9) Uani 1 1 d . . .
C33 C 0.1612(5) 0.2439(5) 0.5540(3) 0.0348(10) Uani 1 1 d . . .
H33 H 0.1691 0.1877 0.5983 0.042 Uiso 1 1 calc R . .
C34 C 0.1957(5) 0.3481(6) 0.5548(3) 0.0397(12) Uani 1 1 d . . .
H34 H 0.2247 0.3614 0.5999 0.048 Uiso 1 1 calc R . .
C35 C 0.1870(5) 0.4285(5) 0.4913(3) 0.0368(11) Uani 1 1 d . . .
H35 H 0.2101 0.4977 0.4922 0.044 Uiso 1 1 calc R . .
C36 C 0.1440(5) 0.4093(5) 0.4240(3) 0.0337(10) Uani 1 1 d . . .
C37 C 0.1349(5) 0.4878(5) 0.3558(3) 0.0412(12) Uani 1 1 d . . .
H37 H 0.1605 0.5560 0.3530 0.049 Uiso 1 1 calc R . .
C38 C 0.0888(6) 0.4653(6) 0.2934(3) 0.0432(13) Uani 1 1 d . . .
H38 H 0.0822 0.5172 0.2470 0.052 Uiso 1 1 calc R . .
C39 C 0.0517(6) 0.3638(6) 0.2995(3) 0.0413(12) Uani 1 1 d . . .
H39 H 0.0180 0.3506 0.2565 0.050 Uiso 1 1 calc R . .
C40 C 0.1069(4) 0.3067(5) 0.4238(3) 0.0294(9) Uani 1 1 d . . .
Cl1 Cl -0.08846(8) 0.24421(8) 0.13428(5) 0.01566(18) Uani 1 1 d . . .
Cl2 Cl 0.27137(11) -0.28391(10) 0.39207(7) 0.0298(2) Uani 1 1 d . . .
N1 N 0.1450(4) 0.2381(4) -0.0897(2) 0.0290(8) Uani 1 1 d . . .
N2 N 0.1613(4) 0.3781(4) -0.0241(2) 0.0277(8) Uani 1 1 d . . .
N3 N 0.2644(4) 0.5527(4) 0.1409(2) 0.0312(8) Uani 1 1 d . . .
N4 N 0.2491(4) -0.1587(4) 0.5989(2) 0.0320(9) Uani 1 1 d . . .
N5 N 0.1242(4) 0.0147(4) 0.5451(2) 0.0297(8) Uani 1 1 d . . .
N6 N 0.0605(4) 0.2851(4) 0.3612(3) 0.0348(9) Uani 1 1 d . . .

loop_
_atom_site_aniso_label
_atom_site_aniso_U_11
_atom_site_aniso_U_22
_atom_site_aniso_U_33
_atom_site_aniso_U_23
_atom_site_aniso_U_13
_atom_site_aniso_U_12
Pd1 0.0276(2) 0.02507(19) 0.02690(19) 0.00164(13) -0.00726(14) -0.01106(15)
Pd2 0.0295(2) 0.0329(2) 0.0269(2) 0.00302(14) -0.00355(14) -0.01408(16)
C1 0.033(3) 0.034(3) 0.055(3) 0.010(2) -0.011(2) -0.011(2)
C2 0.041(3) 0.053(3) 0.051(3) 0.016(3) -0.025(3) -0.017(3)
C3 0.042(3) 0.042(3) 0.044(3) 0.017(2) -0.016(2) -0.014(2)
C4 0.022(2) 0.023(2) 0.029(2) 0.0005(17) -0.0051(17) -0.0098(17)
C5 0.044(3) 0.028(2) 0.037(3) -0.004(2) -0.013(2) -0.017(2)
C6 0.085(5) 0.027(3) 0.127(7) -0.009(4) -0.065(5) -0.011(3)
C7 0.058(4) 0.051(4) 0.086(5) -0.012(3) -0.016(4) -0.032(3)
C8 0.142(8) 0.079(5) 0.046(4) -0.013(4) -0.016(4) -0.068(6)
C9 0.035(3) 0.038(3) 0.033(3) 0.009(2) -0.011(2) -0.017(2)
C10 0.031(2) 0.031(2) 0.043(3) 0.010(2) -0.010(2) -0.015(2)
C11 0.027(2) 0.028(2) 0.045(3) -0.010(2) -0.004(2) -0.0126(19)
C12 0.026(2) 0.024(2) 0.037(2) 0.0049(18) -0.0064(19) -0.0134(18)
C13 0.034(2) 0.024(2) 0.041(3) -0.0001(19) -0.008(2) -0.014(2)
C14 0.027(2) 0.024(2) 0.048(3) 0.002(2) -0.002(2) -0.0085(19)
C15 0.026(2) 0.030(2) 0.050(3) 0.012(2) -0.011(2) -0.013(2)
C16 0.033(2) 0.030(2) 0.035(2) 0.0121(19) -0.012(2) -0.018(2)
C17 0.037(3) 0.048(3) 0.037(3) 0.011(2) -0.017(2) -0.025(2)
C18 0.050(3) 0.053(3) 0.034(3) 0.006(2) -0.016(2) -0.031(3)
C19 0.043(3) 0.044(3) 0.030(2) 0.000(2) -0.005(2) -0.024(2)
C20 0.029(2) 0.026(2) 0.030(2) 0.0069(18) -0.0070(18) -0.0158(19)
C21 0.079(5) 0.094(6) 0.063(4) -0.006(4) 0.005(4) -0.068(5)
C22 0.099(6) 0.102(6) 0.050(4) 0.004(4) 0.003(4) -0.077(6)
C23 0.043(3) 0.067(4) 0.034(3) 0.004(3) 0.002(2) -0.027(3)
C24 0.031(2) 0.033(2) 0.028(2) 0.0002(18) -0.0063(18) -0.017(2)
C25 0.032(3) 0.044(3) 0.042(3) 0.016(2) -0.012(2) -0.016(2)
C26 0.040(3) 0.077(5) 0.077(5) 0.042(4) 0.010(3) 0.010(3)
C27 0.092(6) 0.077(5) 0.095(6) 0.046(5) -0.069(5) -0.056(5)
C28 0.045(3) 0.034(3) 0.062(4) 0.003(3) -0.010(3) -0.018(2)
C29 0.041(3) 0.042(3) 0.026(2) -0.001(2) -0.003(2) -0.023(2)
C30 0.039(3) 0.037(3) 0.028(2) -0.0059(19) -0.001(2) -0.019(2)
C31 0.035(2) 0.029(2) 0.033(2) 0.0012(19) -0.010(2) -0.017(2)
C32 0.026(2) 0.029(2) 0.032(2) -0.0045(18) -0.0025(18) -0.0124(19)
C33 0.036(3) 0.035(3) 0.035(3) 0.001(2) -0.009(2) -0.016(2)
C34 0.040(3) 0.047(3) 0.040(3) -0.005(2) -0.013(2) -0.023(2)
C35 0.034(3) 0.035(3) 0.048(3) -0.003(2) -0.008(2) -0.020(2)
C36 0.027(2) 0.035(3) 0.040(3) -0.002(2) -0.0027(19) -0.015(2)
C37 0.037(3) 0.042(3) 0.049(3) 0.007(2) -0.003(2) -0.024(2)
C38 0.041(3) 0.052(3) 0.041(3) 0.011(2) -0.006(2) -0.026(3)
C39 0.045(3) 0.049(3) 0.032(3) 0.003(2) -0.009(2) -0.023(3)
C40 0.024(2) 0.032(2) 0.032(2) -0.0023(19) -0.0024(18) -0.0118(19)
Cl1 0.0117(4) 0.0164(4) 0.0193(4) 0.0019(3) -0.0034(3) -0.0067(3)
Cl2 0.0301(5) 0.0270(5) 0.0350(6) -0.0177(4) 0.0069(4) -0.0174(4)
N1 0.032(2) 0.0264(19) 0.030(2) -0.0001(15) -0.0070(16) -0.0141(16)
N2 0.0240(18) 0.0242(19) 0.037(2) -0.0012(16) -0.0058(16) -0.0118(15)
N3 0.034(2) 0.033(2) 0.030(2) 0.0016(16) -0.0051(16) -0.0189(18)
N4 0.033(2) 0.036(2) 0.029(2) 0.0053(17) -0.0082(16) -0.0174(18)
N5 0.033(2) 0.028(2) 0.030(2) -0.0023(16) -0.0062(16) -0.0143(17)
N6 0.038(2) 0.039(2) 0.032(2) 0.0011(17) -0.0071(17) -0.0208(19)

loop_
_atom_type_symbol
_atom_type_description
_atom_type_scat_dispersion_real
_atom_type_scat_dispersion_imag
_atom_type_scat_source
C C 0.0033 0.0016 'International Tables Vol C Tables 4.2.6.8 and 6.1.1.4'
H H 0.0000 0.0000 'International Tables Vol C Tables 4.2.6.8 and 6.1.1.4'
N N 0.0061 0.0033 'International Tables Vol C Tables 4.2.6.8 and 6.1.1.4'
Cl Cl 0.1484 0.1585 'International Tables Vol C Tables 4.2.6.8 and 6.1.1.4'
Pd Pd -0.9988 1.0072 'International Tables Vol C Tables 4.2.6.8 and 6.1.1.4'

loop_
_geom_angle_atom_site_label_1
_geom_angle_atom_site_label_2
_geom_angle_atom_site_label_3
_geom_angle
_geom_angle_site_symmetry_1
_geom_angle_site_symmetry_3
_geom_angle_publ_flag
C4 Pd1 C1 99.15(19) . . ?
C4 Pd1 C2 131.2(2) . . ?
C1 Pd1 C2 38.2(2) . . ?
C4 Pd1 C3 167.30(19) . . ?
C1 Pd1 C3 68.2(2) . . ?
C2 Pd1 C3 37.7(2) . . ?
C4 Pd1 Cl1 98.59(12) . . ?
C1 Pd1 Cl1 162.19(16) . . ?
C2 Pd1 Cl1 126.32(17) . . ?
C3 Pd1 Cl1 94.08(15) . . ?
C24 Pd2 C21 100.8(2) . . ?
C24 Pd2 C22 133.1(3) . . ?
C21 Pd2 C22 37.0(3) . . ?
C24 Pd2 C23 169.0(2) . . ?
C21 Pd2 C23 68.2(3) . . ?
C22 Pd2 C23 36.9(3) . . ?
C24 Pd2 Cl2 92.48(13) . . ?
C21 Pd2 Cl2 166.7(2) . . ?
C22 Pd2 Cl2 131.2(2) . . ?
C23 Pd2 Cl2 98.55(18) . . ?
C2 C1 Pd1 71.1(3) . . ?
C2 C1 H1A 116.5 . . ?
Pd1 C1 H1A 116.5 . . ?
C2 C1 H1B 116.5 . . ?
Pd1 C1 H1B 116.5 . . ?
H1A C1 H1B 113.5 . . ?
C1 C2 C3 120.4(6) . . ?
C1 C2 Pd1 70.7(3) . . ?
C3 C2 Pd1 73.9(3) . . ?
C1 C2 H2 119.4 . . ?
C3 C2 H2 119.4 . . ?
Pd1 C2 H2 119.4 . . ?
C2 C3 Pd1 68.3(3) . . ?
C2 C3 H3A 116.8 . . ?
Pd1 C3 H3A 116.8 . . ?
C2 C3 H3B 116.8 . . ?
Pd1 C3 H3B 116.8 . . ?
H3A C3 H3B 113.9 . . ?
N2 C4 N1 103.9(4) . . ?
N2 C4 Pd1 122.6(3) . . ?
N1 C4 Pd1 133.5(3) . . ?
N1 C5 C6 109.6(4) . . ?
N1 C5 C8 109.4(5) . . ?
C6 C5 C8 111.5(6) . . ?
N1 C5 C7 108.2(4) . . ?
C6 C5 C7 110.1(6) . . ?
C8 C5 C7 108.0(6) . . ?
C5 C6 H6A 109.5 . . ?
C5 C6 H6B 109.5 . . ?
H6A C6 H6B 109.5 . . ?
C5 C6 H6C 109.5 . . ?
H6A C6 H6C 109.5 . . ?
H6B C6 H6C 109.5 . . ?
C5 C7 H7A 109.5 . . ?
C5 C7 H7B 109.5 . . ?
H7A C7 H7B 109.5 . . ?
C5 C7 H7C 109.5 . . ?
H7A C7 H7C 109.5 . . ?
H7B C7 H7C 109.5 . . ?
C5 C8 H8A 109.5 . . ?
C5 C8 H8B 109.5 . . ?
H8A C8 H8B 109.5 . . ?
C5 C8 H8C 109.5 . . ?
H8A C8 H8C 109.5 . . ?
H8B C8 H8C 109.5 . . ?
C10 C9 N1 107.5(4) . . ?
C10 C9 H9 126.2 . . ?
N1 C9 H9 126.2 . . ?
C9 C10 N2 106.2(4) . . ?
C9 C10 H10 126.9 . . ?
N2 C10 H10 126.9 . . ?
N2 C11 C12 113.2(4) . . ?
N2 C11 H11A 108.9 . . ?
C12 C11 H11A 108.9 . . ?
N2 C11 H11B 108.9 . . ?
C12 C11 H11B 108.9 . . ?
H11A C11 H11B 107.8 . . ?
C13 C12 C20 118.9(4) . . ?
C13 C12 C11 123.3(4) . . ?
C20 C12 C11 117.8(4) . . ?
C12 C13 C14 121.4(5) . . ?
C12 C13 H13 119.3 . . ?
C14 C13 H13 119.3 . . ?
C15 C14 C13 121.1(5) . . ?
C15 C14 H14 119.5 . . ?
C13 C14 H14 119.5 . . ?
C14 C15 C16 119.6(4) . . ?
C14 C15 H15 120.2 . . ?
C16 C15 H15 120.2 . . ?
C17 C16 C15 122.8(5) . . ?
C17 C16 C20 117.5(5) . . ?
C15 C16 C20 119.7(4) . . ?
C18 C17 C16 119.6(5) . . ?
C18 C17 H17 120.2 . . ?
C16 C17 H17 120.2 . . ?
C17 C18 C19 118.5(5) . . ?
C17 C18 H18 120.7 . . ?
C19 C18 H18 120.7 . . ?
N3 C19 C18 125.0(5) . . ?
N3 C19 H19 117.5 . . ?
C18 C19 H19 117.5 . . ?
N3 C20 C16 122.7(4) . . ?
N3 C20 C12 117.9(4) . . ?
C16 C20 C12 119.4(4) . . ?
C22 C21 Pd2 71.6(4) . . ?
C22 C21 H21A 116.4 . . ?
Pd2 C21 H21A 116.4 . . ?
C22 C21 H21B 116.4 . . ?
Pd2 C21 H21B 116.4 . . ?
H21A C21 H21B 113.4 . . ?
C21 C22 C23 126.1(9) . . ?
C21 C22 Pd2 71.4(4) . . ?
C23 C22 Pd2 74.7(4) . . ?
C21 C22 H22 116.1 . . ?
C23 C22 H22 116.1 . . ?
Pd2 C22 H22 116.1 . . ?
C22 C23 Pd2 68.4(4) . . ?
C22 C23 H23A 116.8 . . ?
Pd2 C23 H23A 116.8 . . ?
C22 C23 H23B 116.8 . . ?
Pd2 C23 H23B 116.8 . . ?
H23A C23 H23B 113.8 . . ?
N4 C24 N5 104.0(4) . . ?
N4 C24 Pd2 133.6(4) . . ?
N5 C24 Pd2 121.9(3) . . ?
C26 C25 N4 111.4(4) . . ?
C26 C25 C28 110.3(6) . . ?
N4 C25 C28 108.5(4) . . ?
C26 C25 C27 110.2(6) . . ?
N4 C25 C27 106.3(5) . . ?
C28 C25 C27 110.0(5) . . ?
C25 C26 H26A 109.5 . . ?
C25 C26 H26B 109.5 . . ?
H26A C26 H26B 109.5 . . ?
C25 C26 H26C 109.5 . . ?
H26A C26 H26C 109.5 . . ?
H26B C26 H26C 109.5 . . ?
C25 C27 H27A 109.5 . . ?
C25 C27 H27B 109.5 . . ?
H27A C27 H27B 109.5 . . ?
C25 C27 H27C 109.5 . . ?
H27A C27 H27C 109.5 . . ?
H27B C27 H27C 109.5 . . ?
C25 C28 H28A 109.5 . . ?
C25 C28 H28B 109.5 . . ?
H28A C28 H28B 109.5 . . ?
C25 C28 H28C 109.5 . . ?
H28A C28 H28C 109.5 . . ?
H28B C28 H28C 109.5 . . ?
C30 C29 N4 107.3(4) . . ?
C30 C29 H29 126.4 . . ?
N4 C29 H29 126.4 . . ?
C29 C30 N5 106.5(4) . . ?
C29 C30 H30 126.8 . . ?
N5 C30 H30 126.8 . . ?
N5 C31 C32 113.5(4) . . ?
N5 C31 H31A 108.9 . . ?
C32 C31 H31A 108.9 . . ?
N5 C31 H31B 108.9 . . ?
C32 C31 H31B 108.9 . . ?
H31A C31 H31B 107.7 . . ?
C33 C32 C40 119.5(4) . . ?
C33 C32 C31 123.5(4) . . ?
C40 C32 C31 117.0(4) . . ?
C32 C33 C34 121.1(5) . . ?
C32 C33 H33 119.5 . . ?
C34 C33 H33 119.5 . . ?
C35 C34 C33 120.3(5) . . ?
C35 C34 H34 119.8 . . ?
C33 C34 H34 119.8 . . ?
C34 C35 C36 120.2(5) . . ?
C34 C35 H35 119.9 . . ?
C36 C35 H35 119.9 . . ?
C37 C36 C35 123.0(5) . . ?
C37 C36 C40 117.5(5) . . ?
C35 C36 C40 119.5(5) . . ?
C38 C37 C36 119.6(5) . . ?
C38 C37 H37 120.2 . . ?
C36 C37 H37 120.2 . . ?
C37 C38 C39 118.6(5) . . ?
C37 C38 H38 120.7 . . ?
C39 C38 H38 120.7 . . ?
N6 C39 C38 124.6(5) . . ?
N6 C39 H39 117.7 . . ?
C38 C39 H39 117.7 . . ?
N6 C40 C32 118.3(4) . . ?
N6 C40 C36 122.4(4) . . ?
C32 C40 C36 119.4(4) . . ?
C4 N1 C9 110.4(4) . . ?
C4 N1 C5 126.3(4) . . ?
C9 N1 C5 123.2(4) . . ?
C4 N2 C10 111.9(4) . . ?
C4 N2 C11 125.0(4) . . ?
C10 N2 C11 122.8(4) . . ?
C19 N3 C20 116.7(4) . . ?
C24 N4 C29 110.8(4) . . ?
C24 N4 C25 128.1(4) . . ?
C29 N4 C25 121.1(4) . . ?
C24 N5 C30 111.4(4) . . ?
C24 N5 C31 123.9(4) . . ?
C30 N5 C31 124.6(4) . . ?
C39 N6 C40 117.2(4) . . ?

loop_
_geom_bond_atom_site_label_1
_geom_bond_atom_site_label_2
_geom_bond_distance
_geom_bond_site_symmetry_2
_geom_bond_publ_flag
Pd1 C4 2.069(4) . ?
Pd1 C1 2.121(5) . ?
Pd1 C2 2.126(5) . ?
Pd1 C3 2.198(5) . ?
Pd1 Cl1 2.4209(9) . ?
Pd2 C24 2.055(5) . ?
Pd2 C21 2.110(7) . ?
Pd2 C22 2.113(7) . ?
Pd2 C23 2.191(5) . ?
Pd2 Cl2 2.4088(10) . ?
C1 C2 1.389(9) . ?
C1 H1A 0.9900 . ?
C1 H1B 0.9900 . ?
C2 C3 1.400(8) . ?
C2 H2 1.0000 . ?
C3 H3A 0.9900 . ?
C3 H3B 0.9900 . ?
C4 N2 1.360(6) . ?
C4 N1 1.361(6) . ?
C5 N1 1.502(6) . ?
C5 C6 1.505(8) . ?
C5 C8 1.514(9) . ?
C5 C7 1.535(9) . ?
C6 H6A 0.9800 . ?
C6 H6B 0.9800 . ?
C6 H6C 0.9800 . ?
C7 H7A 0.9800 . ?
C7 H7B 0.9800 . ?
C7 H7C 0.9800 . ?
C8 H8A 0.9800 . ?
C8 H8B 0.9800 . ?
C8 H8C 0.9800 . ?
C9 C10 1.337(8) . ?
C9 N1 1.393(6) . ?
C9 H9 0.9500 . ?
C10 N2 1.382(6) . ?
C10 H10 0.9500 . ?
C11 N2 1.463(6) . ?
C11 C12 1.514(6) . ?
C11 H11A 0.9900 . ?
C11 H11B 0.9900 . ?
C12 C13 1.379(7) . ?
C12 C20 1.430(7) . ?
C13 C14 1.406(7) . ?
C13 H13 0.9500 . ?
C14 C15 1.373(8) . ?
C14 H14 0.9500 . ?
C15 C16 1.418(7) . ?
C15 H15 0.9500 . ?
C16 C17 1.413(7) . ?
C16 C20 1.429(6) . ?
C17 C18 1.366(8) . ?
C17 H17 0.9500 . ?
C18 C19 1.406(8) . ?
C18 H18 0.9500 . ?
C19 N3 1.327(7) . ?
C19 H19 0.9500 . ?
C20 N3 1.367(6) . ?
C21 C22 1.339(11) . ?
C21 H21A 0.9900 . ?
C21 H21B 0.9900 . ?
C22 C23 1.366(11) . ?
C22 H22 1.0000 . ?
C23 H23A 0.9900 . ?
C23 H23B 0.9900 . ?
C24 N4 1.360(6) . ?
C24 N5 1.364(6) . ?
C25 C26 1.499(9) . ?
C25 N4 1.504(7) . ?
C25 C28 1.524(8) . ?
C25 C27 1.545(9) . ?
C26 H26A 0.9800 . ?
C26 H26B 0.9800 . ?
C26 H26C 0.9800 . ?
C27 H27A 0.9800 . ?
C27 H27B 0.9800 . ?
C27 H27C 0.9800 . ?
C28 H28A 0.9800 . ?
C28 H28B 0.9800 . ?
C28 H28C 0.9800 . ?
C29 C30 1.344(8) . ?
C29 N4 1.386(7) . ?
C29 H29 0.9500 . ?
C30 N5 1.381(6) . ?
C30 H30 0.9500 . ?
C31 N5 1.464(6) . ?
C31 C32 1.519(6) . ?
C31 H31A 0.9900 . ?
C31 H31B 0.9900 . ?
C32 C33 1.365(7) . ?
C32 C40 1.420(7) . ?
C33 C34 1.427(7) . ?
C33 H33 0.9500 . ?
C34 C35 1.362(8) . ?
C34 H34 0.9500 . ?
C35 C36 1.413(7) . ?
C35 H35 0.9500 . ?
C36 C37 1.411(8) . ?
C36 C40 1.427(7) . ?
C37 C38 1.374(8) . ?
C37 H37 0.9500 . ?
C38 C39 1.404(8) . ?
C38 H38 0.9500 . ?
C39 N6 1.325(7) . ?
C39 H39 0.9500 . ?
C40 N6 1.375(6) . ?
